data_7016145
loop_
_publ_author_name
'Hou, Ruobing'
'Huang, Ting-Hong'
'Wang, Xiu-Jian'
'Jiang, Xuan-Feng'
'Ni, Qing-Ling'
'Gui, Liu-Cheng'
'Fan, You-Jun'
'Tan, Yi-Liang'

_publ_section_title
;
 Synthesis, structural characterization and luminescent properties of a
 series of Cu(i) complexes based on polyphosphine ligands.
;
_journal_issue 29
_journal_name_full 'Dalton transactions (Cambridge, England : 2003)'
_journal_page_first 7551
_journal_page_last 7558
_journal_paper_doi 10.1039/c1dt10358j
_journal_volume 40
_journal_year 2011
_chemical_formula_sum 'C44 H37 B Cu F4 N3 P2'
_chemical_formula_weight 820.06
_chemical_name_systematic
;
?
;
_space_group_IT_number 2
_symmetry_cell_setting triclinic
_symmetry_space_group_name_Hall '-P 1'
_symmetry_space_group_name_H-M 'P -1'
_atom_sites_solution_hydrogens geom
_atom_sites_solution_primary direct
_atom_sites_solution_secondary difmap
_audit_creation_method SHELXL-97
_cell_angle_alpha 87.688(2)
_cell_angle_beta 73.678(2)
_cell_angle_gamma 88.855(3)
_cell_formula_units_Z 2
_cell_length_a 11.715(3)
_cell_length_b 12.682(4)
_cell_length_c 13.797(3)
_cell_measurement_reflns_used 3421
_cell_measurement_temperature 296(2)
_cell_measurement_theta_max 53.72
_cell_measurement_theta_min 2.94
_cell_volume 1965.5(9)
_computing_structure_refinement 'SHELXL-97 (Sheldrick, 1997)'
_computing_structure_solution 'SHELXS-97 (Sheldrick, 1990)'
_diffrn_ambient_temperature 296(2)
_diffrn_detector_area_resol_mean 17.22
_diffrn_measured_fraction_theta_full 0.988
_diffrn_measured_fraction_theta_max 0.988
_diffrn_measurement_device_type 'Bruker APEX CCD'
_diffrn_measurement_method '\w scans'
_diffrn_radiation_monochromator graphite
_diffrn_radiation_source 'fine-focus sealed tube'
_diffrn_radiation_type MoK\a
_diffrn_radiation_wavelength 0.71073
_diffrn_reflns_av_R_equivalents 0.0222
_diffrn_reflns_av_sigmaI/netI 0.0879
_diffrn_reflns_limit_h_max 12
_diffrn_reflns_limit_h_min -13
_diffrn_reflns_limit_k_max 15
_diffrn_reflns_limit_k_min -12
_diffrn_reflns_limit_l_max 16
_diffrn_reflns_limit_l_min -16
_diffrn_reflns_number 10733
_diffrn_reflns_theta_full 25.00
_diffrn_reflns_theta_max 25.00
_diffrn_reflns_theta_min 1.54
_exptl_absorpt_coefficient_mu 0.692
_exptl_absorpt_correction_T_max 1.000
_exptl_absorpt_correction_T_min 0.848
_exptl_absorpt_correction_type multi-scan
_exptl_crystal_colour yellow
_exptl_crystal_density_diffrn 1.386
_exptl_crystal_density_method 'not measured'
_exptl_crystal_description block
_exptl_crystal_F_000 844
_exptl_crystal_size_max 0.21
_exptl_crystal_size_mid 0.14
_exptl_crystal_size_min 0.10
_refine_diff_density_max 1.110
_refine_diff_density_min -0.636
_refine_diff_density_rms 0.070
_refine_ls_extinction_method none
_refine_ls_goodness_of_fit_ref 1.106
_refine_ls_hydrogen_treatment constr
_refine_ls_matrix_type full
_refine_ls_number_parameters 496
_refine_ls_number_reflns 6829
_refine_ls_number_restraints 0
_refine_ls_restrained_S_all 1.106
_refine_ls_R_factor_all 0.0625
_refine_ls_R_factor_gt 0.0504
_refine_ls_shift/su_max 0.000
_refine_ls_shift/su_mean 0.000
_refine_ls_structure_factor_coef Fsqd
_refine_ls_weighting_details 'calc w=1/[\s^2^(Fo^2^)+(0.0542P)^2^+0.6239P] where P=(Fo^2^+2Fc^2^)/3'
_refine_ls_weighting_scheme calc
_refine_ls_wR_factor_gt 0.1464
_refine_ls_wR_factor_ref 0.1537
_reflns_number_gt 5550
_reflns_number_total 6829
_reflns_threshold_expression >2sigma(I)
_cod_data_source_file c1dt10358j.txt
_cod_data_source_block 1a
_cod_depositor_comments
;
The following automatic conversions were performed:

'_symmetry_cell_setting' value 'TRICLINIC' changed to 'triclinic'
according to /home/saulius/struct/CIF-dictionaries/cif_core.dic
dictionary named 'cif_core.dic' version 2.4.1 from 2010-06-29.

Automatic conversion script
Id: cif_fix_values 1715 2011-07-08 13:25:40Z adriana 
;
_cod_original_cell_volume 1965.6(8)
_cod_original_sg_symbol_H-M P-1
_cod_database_code 7016145

loop_
_symmetry_equiv_pos_as_xyz
'x, y, z'
'-x, -y, -z'

loop_
_atom_site_label
_atom_site_type_symbol
_atom_site_fract_x
_atom_site_fract_y
_atom_site_fract_z
_atom_site_U_iso_or_equiv
_atom_site_adp_type
_atom_site_occupancy
_atom_site_symmetry_multiplicity
_atom_site_calc_flag
_atom_site_refinement_flags
_atom_site_disorder_assembly
_atom_site_disorder_group
Cu1 Cu 0.68935(3) 0.76047(3) 0.31176(3) 0.03636(15) Uani 1 1 d . . .
P1 P 0.74433(8) 0.59107(7) 0.28818(6) 0.0365(2) Uani 1 1 d . . .
P2 P 0.76537(7) 0.84370(6) 0.16105(6) 0.0342(2) Uani 1 1 d . . .
N1 N 0.8713(2) 0.6497(2) 0.09469(18) 0.0365(6) Uani 1 1 d . . .
N2 N 0.5274(2) 0.7927(2) 0.41302(19) 0.0388(6) Uani 1 1 d . . .
N3 N 0.7490(2) 0.8181(2) 0.42750(19) 0.0404(6) Uani 1 1 d . . .
C1 C 0.8503(3) 0.5984(3) 0.0136(2) 0.0388(7) Uani 1 1 d . . .
C2 C 0.8415(4) 0.6547(3) -0.0737(3) 0.0509(9) Uani 1 1 d . . .
H2A H 0.8486 0.7278 -0.0780 0.061 Uiso 1 1 calc R . .
C3 C 0.8223(4) 0.6015(4) -0.1536(3) 0.0677(12) Uani 1 1 d . . .
H3A H 0.8182 0.6399 -0.2114 0.081 Uiso 1 1 calc R . .
C4 C 0.8091(4) 0.4941(4) -0.1501(3) 0.0690(13) Uani 1 1 d . . .
H4A H 0.7955 0.4599 -0.2042 0.083 Uiso 1 1 calc R . .
C5 C 0.8164(4) 0.4387(4) -0.0651(3) 0.0650(12) Uani 1 1 d . . .
H5A H 0.8075 0.3658 -0.0611 0.078 Uiso 1 1 calc R . .
C6 C 0.8371(4) 0.4896(3) 0.0156(3) 0.0516(9) Uani 1 1 d . . .
H6A H 0.8422 0.4498 0.0724 0.062 Uiso 1 1 calc R . .
C7 C 0.8844(3) 0.5907(3) 0.1834(2) 0.0383(7) Uani 1 1 d . . .
H7A H 0.9474 0.6215 0.2057 0.046 Uiso 1 1 calc R . .
H7B H 0.9071 0.5185 0.1658 0.046 Uiso 1 1 calc R . .
C8 C 0.7839(4) 0.5191(3) 0.3911(2) 0.0472(9) Uani 1 1 d . . .
C9 C 0.7093(5) 0.5326(4) 0.4891(3) 0.0752(14) Uani 1 1 d . . .
H9A H 0.6426 0.5764 0.4989 0.090 Uiso 1 1 calc R . .
C10 C 0.7346(7) 0.4811(5) 0.5710(3) 0.0958(19) Uani 1 1 d . . .
H10A H 0.6827 0.4869 0.6354 0.115 Uiso 1 1 calc R . .
C11 C 0.8370(7) 0.4211(5) 0.5567(4) 0.093(2) Uani 1 1 d . . .
H11A H 0.8557 0.3890 0.6122 0.111 Uiso 1 1 calc R . .
C12 C 0.9106(5) 0.4084(4) 0.4625(4) 0.0855(16) Uani 1 1 d . . .
H12A H 0.9791 0.3673 0.4541 0.103 Uiso 1 1 calc R . .
C13 C 0.8849(4) 0.4558(3) 0.3789(3) 0.0649(11) Uani 1 1 d . . .
H13A H 0.9352 0.4453 0.3146 0.078 Uiso 1 1 calc R . .
C14 C 0.6427(3) 0.5052(3) 0.2492(2) 0.0379(7) Uani 1 1 d . . .
C15 C 0.6283(4) 0.3991(3) 0.2758(4) 0.0654(12) Uani 1 1 d . . .
H15A H 0.6695 0.3677 0.3181 0.079 Uiso 1 1 calc R . .
C16 C 0.5540(5) 0.3404(4) 0.2403(4) 0.0835(15) Uani 1 1 d . . .
H16A H 0.5465 0.2687 0.2575 0.100 Uiso 1 1 calc R . .
C17 C 0.4899(5) 0.3846(4) 0.1795(4) 0.0791(14) Uani 1 1 d . . .
H17A H 0.4384 0.3437 0.1567 0.095 Uiso 1 1 calc R . .
C18 C 0.5029(4) 0.4904(3) 0.1527(3) 0.0628(11) Uani 1 1 d . . .
H18A H 0.4607 0.5216 0.1110 0.075 Uiso 1 1 calc R . .
C19 C 0.5781(3) 0.5492(3) 0.1879(3) 0.0511(9) Uani 1 1 d . . .
H19A H 0.5861 0.6207 0.1700 0.061 Uiso 1 1 calc R . .
C20 C 0.8958(3) 0.7625(3) 0.0915(2) 0.0374(7) Uani 1 1 d . . .
H20A H 0.9210 0.7878 0.0215 0.045 Uiso 1 1 calc R . .
H20B H 0.9612 0.7728 0.1204 0.045 Uiso 1 1 calc R . .
C21 C 0.8312(3) 0.9741(3) 0.1614(2) 0.0415(8) Uani 1 1 d . . .
C22 C 0.7860(4) 1.0661(3) 0.1276(3) 0.0570(10) Uani 1 1 d . . .
H22A H 0.7270 1.0624 0.0947 0.068 Uiso 1 1 calc R . .
C23 C 0.8289(5) 1.1637(4) 0.1428(4) 0.0789(15) Uani 1 1 d . . .
H23A H 0.7976 1.2248 0.1203 0.095 Uiso 1 1 calc R . .
C24 C 0.9158(5) 1.1715(4) 0.1901(4) 0.0835(17) Uani 1 1 d . . .
H24A H 0.9429 1.2373 0.2007 0.100 Uiso 1 1 calc R . .
C25 C 0.9628(4) 1.0810(4) 0.2219(4) 0.0722(13) Uani 1 1 d . . .
H25A H 1.0232 1.0856 0.2532 0.087 Uiso 1 1 calc R . .
C26 C 0.9211(4) 0.9818(3) 0.2078(3) 0.0558(10) Uani 1 1 d . . .
H26A H 0.9538 0.9211 0.2296 0.067 Uiso 1 1 calc R . .
C27 C 0.6768(3) 0.8617(3) 0.0719(2) 0.0396(7) Uani 1 1 d . . .
C28 C 0.5602(3) 0.8298(3) 0.0988(3) 0.0459(8) Uani 1 1 d . . .
H28A H 0.5257 0.8031 0.1640 0.055 Uiso 1 1 calc R . .
C29 C 0.4933(4) 0.8365(3) 0.0308(3) 0.0601(10) Uani 1 1 d . . .
H29A H 0.4146 0.8145 0.0499 0.072 Uiso 1 1 calc R . .
C30 C 0.5444(4) 0.8764(4) -0.0658(3) 0.0661(12) Uani 1 1 d . . .
H30A H 0.5010 0.8789 -0.1129 0.079 Uiso 1 1 calc R . .
C31 C 0.6583(4) 0.9120(4) -0.0926(3) 0.0617(11) Uani 1 1 d . . .
H31A H 0.6911 0.9416 -0.1570 0.074 Uiso 1 1 calc R . .
C32 C 0.7253(3) 0.9045(3) -0.0252(3) 0.0501(9) Uani 1 1 d . . .
H32A H 0.8034 0.9282 -0.0445 0.060 Uiso 1 1 calc R . .
C33 C 0.8587(4) 0.8267(3) 0.4356(3) 0.0555(10) Uani 1 1 d . . .
H33A H 0.9213 0.7974 0.3865 0.067 Uiso 1 1 calc R . .
C34 C 0.8842(4) 0.8782(4) 0.5153(3) 0.0690(12) Uani 1 1 d . . .
H34A H 0.9622 0.8829 0.5185 0.083 Uiso 1 1 calc R . .
C35 C 0.7943(5) 0.9207(4) 0.5871(3) 0.0679(12) Uani 1 1 d . . .
H35A H 0.8106 0.9566 0.6390 0.082 Uiso 1 1 calc R . .
C36 C 0.6771(4) 0.9112(3) 0.5842(2) 0.0502(9) Uani 1 1 d . . .
C37 C 0.5774(5) 0.9544(3) 0.6554(3) 0.0611(12) Uani 1 1 d . . .
H37A H 0.5893 0.9927 0.7077 0.073 Uiso 1 1 calc R . .
C38 C 0.4667(5) 0.9417(3) 0.6494(3) 0.0605(12) Uani 1 1 d . . .
H38A H 0.4036 0.9713 0.6977 0.073 Uiso 1 1 calc R . .
C39 C 0.4423(3) 0.8831(3) 0.5696(3) 0.0487(9) Uani 1 1 d . . .
C40 C 0.3293(4) 0.8642(3) 0.5603(3) 0.0649(12) Uani 1 1 d . . .
H40A H 0.2626 0.8885 0.6087 0.078 Uiso 1 1 calc R . .
C41 C 0.3162(4) 0.8112(4) 0.4819(4) 0.0658(12) Uani 1 1 d . . .
H41A H 0.2406 0.7974 0.4764 0.079 Uiso 1 1 calc R . .
C42 C 0.4173(3) 0.7768(3) 0.4083(3) 0.0531(9) Uani 1 1 d . . .
H42A H 0.4069 0.7412 0.3538 0.064 Uiso 1 1 calc R . .
C43 C 0.6574(3) 0.8582(2) 0.5013(2) 0.0381(7) Uani 1 1 d . . .
C44 C 0.5400(3) 0.8442(2) 0.4942(2) 0.0373(7) Uani 1 1 d . . .
B1 B 0.1819(5) 0.8075(4) 0.2340(5) 0.0692(14) Uani 1 1 d . . .
F1 F 0.1660(5) 0.8876(4) 0.2869(5) 0.230(3) Uani 1 1 d . . .
F2 F 0.1883(4) 0.8376(4) 0.1317(3) 0.1303(14) Uani 1 1 d . . .
F3 F 0.2808(3) 0.7497(3) 0.2342(3) 0.1031(10) Uani 1 1 d . . .
F4 F 0.0856(2) 0.7436(2) 0.2567(2) 0.0867(8) Uani 1 1 d . . .

loop_
_atom_site_aniso_label
_atom_site_aniso_U_11
_atom_site_aniso_U_22
_atom_site_aniso_U_33
_atom_site_aniso_U_23
_atom_site_aniso_U_13
_atom_site_aniso_U_12
Cu1 0.0408(3) 0.0378(3) 0.0279(2) -0.00782(16) -0.00429(17) -0.00236(17)
P1 0.0440(5) 0.0357(5) 0.0292(4) -0.0039(3) -0.0090(4) -0.0006(4)
P2 0.0353(5) 0.0355(5) 0.0300(4) -0.0021(3) -0.0060(3) -0.0031(3)
N1 0.0424(16) 0.0375(15) 0.0289(13) -0.0082(11) -0.0082(12) 0.0011(12)
N2 0.0375(15) 0.0391(15) 0.0367(14) -0.0011(12) -0.0049(12) -0.0053(12)
N3 0.0405(16) 0.0468(17) 0.0326(14) -0.0068(12) -0.0072(12) -0.0051(13)
C1 0.0282(16) 0.051(2) 0.0336(17) -0.0113(14) -0.0023(13) 0.0022(14)
C2 0.056(2) 0.059(2) 0.0413(19) -0.0088(17) -0.0183(17) 0.0024(18)
C3 0.075(3) 0.092(4) 0.042(2) -0.014(2) -0.025(2) 0.011(3)
C4 0.066(3) 0.092(4) 0.058(3) -0.036(2) -0.028(2) 0.008(2)
C5 0.063(3) 0.066(3) 0.065(3) -0.031(2) -0.012(2) -0.002(2)
C6 0.059(2) 0.049(2) 0.0428(19) -0.0129(16) -0.0058(17) -0.0008(18)
C7 0.0374(18) 0.0425(19) 0.0347(17) -0.0048(14) -0.0095(14) 0.0042(14)
C8 0.068(3) 0.042(2) 0.0346(18) 0.0023(15) -0.0190(17) -0.0110(17)
C9 0.103(4) 0.075(3) 0.042(2) 0.005(2) -0.013(2) -0.001(3)
C10 0.158(6) 0.088(4) 0.039(2) 0.011(2) -0.025(3) -0.019(4)
C11 0.152(6) 0.080(4) 0.066(3) 0.030(3) -0.064(4) -0.037(4)
C12 0.101(4) 0.073(3) 0.101(4) 0.029(3) -0.063(4) -0.013(3)
C13 0.074(3) 0.066(3) 0.062(3) 0.011(2) -0.033(2) -0.002(2)
C14 0.0364(18) 0.0361(18) 0.0399(17) -0.0059(14) -0.0077(14) 0.0009(14)
C15 0.079(3) 0.041(2) 0.089(3) 0.008(2) -0.045(3) -0.009(2)
C16 0.096(4) 0.042(2) 0.128(4) 0.002(3) -0.056(4) -0.016(2)
C17 0.078(3) 0.066(3) 0.109(4) -0.018(3) -0.050(3) -0.012(2)
C18 0.059(3) 0.062(3) 0.077(3) -0.002(2) -0.034(2) 0.000(2)
C19 0.054(2) 0.045(2) 0.058(2) 0.0015(17) -0.0216(19) -0.0043(17)
C20 0.0339(17) 0.0431(19) 0.0313(16) -0.0038(13) -0.0020(13) -0.0031(14)
C21 0.0407(19) 0.0389(19) 0.0363(17) -0.0042(14) 0.0041(14) -0.0080(14)
C22 0.060(3) 0.043(2) 0.060(2) 0.0012(18) -0.0036(19) -0.0002(18)
C23 0.083(4) 0.042(2) 0.088(3) 0.003(2) 0.013(3) -0.009(2)
C24 0.078(4) 0.059(3) 0.089(4) -0.022(3) 0.022(3) -0.033(3)
C25 0.055(3) 0.074(3) 0.079(3) -0.022(3) -0.002(2) -0.025(2)
C26 0.050(2) 0.055(2) 0.059(2) -0.0139(18) -0.0080(19) -0.0067(18)
C27 0.0399(19) 0.0419(19) 0.0368(17) -0.0014(14) -0.0106(14) 0.0022(14)
C28 0.045(2) 0.045(2) 0.0466(19) 0.0019(16) -0.0111(16) -0.0009(16)
C29 0.048(2) 0.062(3) 0.074(3) -0.003(2) -0.024(2) -0.0044(19)
C30 0.067(3) 0.080(3) 0.061(3) 0.000(2) -0.034(2) 0.004(2)
C31 0.064(3) 0.080(3) 0.041(2) 0.0044(19) -0.0165(19) 0.008(2)
C32 0.044(2) 0.061(2) 0.0429(19) 0.0044(17) -0.0087(16) 0.0011(17)
C33 0.048(2) 0.072(3) 0.049(2) -0.0105(19) -0.0170(18) -0.0007(19)
C34 0.060(3) 0.090(3) 0.068(3) -0.015(2) -0.034(2) -0.010(2)
C35 0.096(4) 0.069(3) 0.053(2) -0.016(2) -0.042(3) -0.010(2)
C36 0.081(3) 0.042(2) 0.0298(17) -0.0038(14) -0.0188(18) 0.0030(18)
C37 0.099(4) 0.052(2) 0.0298(19) -0.0089(16) -0.015(2) 0.010(2)
C38 0.094(4) 0.047(2) 0.0250(17) -0.0045(15) 0.0069(19) 0.022(2)
C39 0.054(2) 0.041(2) 0.0376(19) 0.0081(15) 0.0071(16) 0.0085(17)
C40 0.055(3) 0.061(3) 0.058(3) 0.008(2) 0.014(2) 0.010(2)
C41 0.037(2) 0.067(3) 0.085(3) 0.005(2) -0.005(2) -0.0083(19)
C42 0.038(2) 0.056(2) 0.062(2) -0.0007(18) -0.0092(18) -0.0096(17)
C43 0.054(2) 0.0305(17) 0.0290(16) -0.0015(13) -0.0092(15) -0.0032(14)
C44 0.047(2) 0.0296(16) 0.0282(15) 0.0022(12) 0.0011(14) 0.0014(14)
B1 0.063(3) 0.062(3) 0.089(4) 0.004(3) -0.032(3) -0.008(3)
F1 0.217(6) 0.163(4) 0.373(8) -0.183(5) -0.166(6) 0.032(4)
F2 0.116(3) 0.161(4) 0.114(3) 0.036(3) -0.038(2) 0.004(3)
F3 0.0535(17) 0.151(3) 0.107(2) 0.020(2) -0.0293(16) 0.0022(17)
F4 0.0592(16) 0.091(2) 0.108(2) -0.0201(16) -0.0178(15) -0.0085(14)

loop_
_atom_type_symbol
_atom_type_description
_atom_type_scat_dispersion_real
_atom_type_scat_dispersion_imag
_atom_type_scat_source
C C 0.0033 0.0016 'International Tables Vol C Tables 4.2.6.8 and 6.1.1.4'
H H 0.0000 0.0000 'International Tables Vol C Tables 4.2.6.8 and 6.1.1.4'
B B 0.0013 0.0007 'International Tables Vol C Tables 4.2.6.8 and 6.1.1.4'
N N 0.0061 0.0033 'International Tables Vol C Tables 4.2.6.8 and 6.1.1.4'
O O 0.0106 0.0060 'International Tables Vol C Tables 4.2.6.8 and 6.1.1.4'
F F 0.0171 0.0103 'International Tables Vol C Tables 4.2.6.8 and 6.1.1.4'
P P 0.1023 0.0942 'International Tables Vol C Tables 4.2.6.8 and 6.1.1.4'
Cu Cu 0.3201 1.2651 'International Tables Vol C Tables 4.2.6.8 and 6.1.1.4'

loop_
_geom_angle_atom_site_label_1
_geom_angle_atom_site_label_2
_geom_angle_atom_site_label_3
_geom_angle
_geom_angle_site_symmetry_1
_geom_angle_site_symmetry_3
_geom_angle_publ_flag
N2 Cu1 N3 80.95(11) . . ?
N2 Cu1 P1 118.03(8) . . ?
N3 Cu1 P1 109.91(8) . . ?
N2 Cu1 P2 125.85(8) . . ?
N3 Cu1 P2 114.03(8) . . ?
P1 Cu1 P2 105.36(3) . . ?
C8 P1 C14 105.61(16) . . ?
C8 P1 C7 103.68(17) . . ?
C14 P1 C7 105.49(15) . . ?
C8 P1 Cu1 117.28(12) . . ?
C14 P1 Cu1 116.94(11) . . ?
C7 P1 Cu1 106.46(11) . . ?
C27 P2 C21 103.96(16) . . ?
C27 P2 C20 103.86(15) . . ?
C21 P2 C20 102.82(15) . . ?
C27 P2 Cu1 120.56(11) . . ?
C21 P2 Cu1 117.04(11) . . ?
C20 P2 Cu1 106.50(11) . . ?
C1 N1 C7 121.1(3) . . ?
C1 N1 C20 123.1(3) . . ?
C7 N1 C20 115.4(2) . . ?
C42 N2 C44 117.3(3) . . ?
C42 N2 Cu1 130.7(2) . . ?
C44 N2 Cu1 111.8(2) . . ?
C33 N3 C43 118.4(3) . . ?
C33 N3 Cu1 130.3(2) . . ?
C43 N3 Cu1 111.2(2) . . ?
C6 C1 N1 121.8(3) . . ?
C6 C1 C2 116.9(3) . . ?
N1 C1 C2 121.3(3) . . ?
C3 C2 C1 120.0(4) . . ?
C3 C2 H2A 120.0 . . ?
C1 C2 H2A 120.0 . . ?
C4 C3 C2 122.2(4) . . ?
C4 C3 H3A 118.9 . . ?
C2 C3 H3A 118.9 . . ?
C5 C4 C3 118.1(4) . . ?
C5 C4 H4A 120.9 . . ?
C3 C4 H4A 120.9 . . ?
C4 C5 C6 121.0(4) . . ?
C4 C5 H5A 119.5 . . ?
C6 C5 H5A 119.5 . . ?
C5 C6 C1 121.7(4) . . ?
C5 C6 H6A 119.2 . . ?
C1 C6 H6A 119.2 . . ?
N1 C7 P1 111.6(2) . . ?
N1 C7 H7A 109.3 . . ?
P1 C7 H7A 109.3 . . ?
N1 C7 H7B 109.3 . . ?
P1 C7 H7B 109.3 . . ?
H7A C7 H7B 108.0 . . ?
C13 C8 C9 118.7(4) . . ?
C13 C8 P1 124.2(3) . . ?
C9 C8 P1 117.1(3) . . ?
C10 C9 C8 120.2(5) . . ?
C10 C9 H9A 119.9 . . ?
C8 C9 H9A 119.9 . . ?
C11 C10 C9 119.7(5) . . ?
C11 C10 H10A 120.1 . . ?
C9 C10 H10A 120.1 . . ?
C12 C11 C10 120.6(5) . . ?
C12 C11 H11A 119.7 . . ?
C10 C11 H11A 119.7 . . ?
C11 C12 C13 120.8(6) . . ?
C11 C12 H12A 119.6 . . ?
C13 C12 H12A 119.6 . . ?
C12 C13 C8 120.0(5) . . ?
C12 C13 H13A 120.0 . . ?
C8 C13 H13A 120.0 . . ?
C19 C14 C15 118.1(3) . . ?
C19 C14 P1 117.7(3) . . ?
C15 C14 P1 124.2(3) . . ?
C16 C15 C14 120.2(4) . . ?
C16 C15 H15A 119.9 . . ?
C14 C15 H15A 119.9 . . ?
C15 C16 C17 121.4(4) . . ?
C15 C16 H16A 119.3 . . ?
C17 C16 H16A 119.3 . . ?
C16 C17 C18 119.1(4) . . ?
C16 C17 H17A 120.4 . . ?
C18 C17 H17A 120.4 . . ?
C19 C18 C17 119.4(4) . . ?
C19 C18 H18A 120.3 . . ?
C17 C18 H18A 120.3 . . ?
C18 C19 C14 121.7(4) . . ?
C18 C19 H19A 119.1 . . ?
C14 C19 H19A 119.1 . . ?
N1 C20 P2 113.8(2) . . ?
N1 C20 H20A 108.8 . . ?
P2 C20 H20A 108.8 . . ?
N1 C20 H20B 108.8 . . ?
P2 C20 H20B 108.8 . . ?
H20A C20 H20B 107.7 . . ?
C26 C21 C22 118.7(4) . . ?
C26 C21 P2 118.0(3) . . ?
C22 C21 P2 122.9(3) . . ?
C21 C22 C23 120.1(5) . . ?
C21 C22 H22A 119.9 . . ?
C23 C22 H22A 119.9 . . ?
C24 C23 C22 121.2(5) . . ?
C24 C23 H23A 119.4 . . ?
C22 C23 H23A 119.4 . . ?
C23 C24 C25 119.1(4) . . ?
C23 C24 H24A 120.4 . . ?
C25 C24 H24A 120.4 . . ?
C24 C25 C26 120.8(5) . . ?
C24 C25 H25A 119.6 . . ?
C26 C25 H25A 119.6 . . ?
C21 C26 C25 120.0(4) . . ?
C21 C26 H26A 120.0 . . ?
C25 C26 H26A 120.0 . . ?
C28 C27 C32 118.3(3) . . ?
C28 C27 P2 120.1(3) . . ?
C32 C27 P2 121.6(3) . . ?
C27 C28 C29 121.3(3) . . ?
C27 C28 H28A 119.3 . . ?
C29 C28 H28A 119.3 . . ?
C30 C29 C28 119.3(4) . . ?
C30 C29 H29A 120.4 . . ?
C28 C29 H29A 120.4 . . ?
C31 C30 C29 120.2(4) . . ?
C31 C30 H30A 119.9 . . ?
C29 C30 H30A 119.9 . . ?
C30 C31 C32 120.5(4) . . ?
C30 C31 H31A 119.7 . . ?
C32 C31 H31A 119.7 . . ?
C31 C32 C27 120.3(4) . . ?
C31 C32 H32A 119.8 . . ?
C27 C32 H32A 119.8 . . ?
N3 C33 C34 122.7(4) . . ?
N3 C33 H33A 118.6 . . ?
C34 C33 H33A 118.6 . . ?
C35 C34 C33 119.2(4) . . ?
C35 C34 H34A 120.4 . . ?
C33 C34 H34A 120.4 . . ?
C34 C35 C36 120.6(3) . . ?
C34 C35 H35A 119.7 . . ?
C36 C35 H35A 119.7 . . ?
C35 C36 C37 124.4(4) . . ?
C35 C36 C43 117.4(4) . . ?
C37 C36 C43 118.1(4) . . ?
C38 C37 C36 121.8(4) . . ?
C38 C37 H37A 119.1 . . ?
C36 C37 H37A 119.1 . . ?
C37 C38 C39 121.8(4) . . ?
C37 C38 H38A 119.1 . . ?
C39 C38 H38A 119.1 . . ?
C40 C39 C44 117.2(4) . . ?
C40 C39 C38 124.9(4) . . ?
C44 C39 C38 117.9(4) . . ?
C41 C40 C39 120.4(4) . . ?
C41 C40 H40A 119.8 . . ?
C39 C40 H40A 119.8 . . ?
C40 C41 C42 119.4(4) . . ?
C40 C41 H41A 120.3 . . ?
C42 C41 H41A 120.3 . . ?
N2 C42 C41 122.9(4) . . ?
N2 C42 H42A 118.6 . . ?
C41 C42 H42A 118.6 . . ?
N3 C43 C44 117.8(3) . . ?
N3 C43 C36 121.7(3) . . ?
C44 C43 C36 120.5(3) . . ?
N2 C44 C39 122.7(3) . . ?
N2 C44 C43 117.5(3) . . ?
C39 C44 C43 119.8(3) . . ?
F1 B1 F4 112.9(6) . . ?
F1 B1 F3 114.9(5) . . ?
F4 B1 F3 109.7(4) . . ?
F1 B1 F2 110.0(6) . . ?
F4 B1 F2 100.1(4) . . ?
F3 B1 F2 108.2(5) . . ?

loop_
_geom_bond_atom_site_label_1
_geom_bond_atom_site_label_2
_geom_bond_distance
_geom_bond_site_symmetry_2
_geom_bond_publ_flag
Cu1 N2 2.060(3) . ?
Cu1 N3 2.077(3) . ?
Cu1 P1 2.2404(11) . ?
Cu1 P2 2.2474(10) . ?
P1 C8 1.821(4) . ?
P1 C14 1.831(3) . ?
P1 C7 1.858(3) . ?
P2 C27 1.823(3) . ?
P2 C21 1.839(3) . ?
P2 C20 1.873(3) . ?
N1 C1 1.398(4) . ?
N1 C7 1.452(4) . ?
N1 C20 1.461(4) . ?
N2 C42 1.330(5) . ?
N2 C44 1.363(4) . ?
N3 C33 1.328(5) . ?
N3 C43 1.361(4) . ?
C1 C6 1.390(5) . ?
C1 C2 1.404(5) . ?
C2 C3 1.389(5) . ?
C2 H2A 0.9300 . ?
C3 C4 1.371(6) . ?
C3 H3A 0.9300 . ?
C4 C5 1.366(7) . ?
C4 H4A 0.9300 . ?
C5 C6 1.390(5) . ?
C5 H5A 0.9300 . ?
C6 H6A 0.9300 . ?
C7 H7A 0.9700 . ?
C7 H7B 0.9700 . ?
C8 C13 1.391(6) . ?
C8 C9 1.403(6) . ?
C9 C10 1.383(7) . ?
C9 H9A 0.9300 . ?
C10 C11 1.378(9) . ?
C10 H10A 0.9300 . ?
C11 C12 1.357(8) . ?
C11 H11A 0.9300 . ?
C12 C13 1.383(6) . ?
C12 H12A 0.9300 . ?
C13 H13A 0.9300 . ?
C14 C19 1.380(5) . ?
C14 C15 1.381(5) . ?
C15 C16 1.359(6) . ?
C15 H15A 0.9300 . ?
C16 C17 1.371(7) . ?
C16 H16A 0.9300 . ?
C17 C18 1.378(6) . ?
C17 H17A 0.9300 . ?
C18 C19 1.365(5) . ?
C18 H18A 0.9300 . ?
C19 H19A 0.9300 . ?
C20 H20A 0.9700 . ?
C20 H20B 0.9700 . ?
C21 C26 1.385(5) . ?
C21 C22 1.389(5) . ?
C22 C23 1.391(6) . ?
C22 H22A 0.9300 . ?
C23 C24 1.362(8) . ?
C23 H23A 0.9300 . ?
C24 C25 1.373(8) . ?
C24 H24A 0.9300 . ?
C25 C26 1.398(6) . ?
C25 H25A 0.9300 . ?
C26 H26A 0.9300 . ?
C27 C28 1.377(5) . ?
C27 C32 1.392(5) . ?
C28 C29 1.380(5) . ?
C28 H28A 0.9300 . ?
C29 C30 1.377(6) . ?
C29 H29A 0.9300 . ?
C30 C31 1.363(6) . ?
C30 H30A 0.9300 . ?
C31 C32 1.374(5) . ?
C31 H31A 0.9300 . ?
C32 H32A 0.9300 . ?
C33 C34 1.406(5) . ?
C33 H33A 0.9300 . ?
C34 C35 1.347(7) . ?
C34 H34A 0.9300 . ?
C35 C36 1.393(6) . ?
C35 H35A 0.9300 . ?
C36 C37 1.415(6) . ?
C36 C43 1.425(4) . ?
C37 C38 1.335(6) . ?
C37 H37A 0.9300 . ?
C38 C39 1.448(6) . ?
C38 H38A 0.9300 . ?
C39 C40 1.392(6) . ?
C39 C44 1.409(5) . ?
C40 C41 1.343(6) . ?
C40 H40A 0.9300 . ?
C41 C42 1.401(6) . ?
C41 H41A 0.9300 . ?
C42 H42A 0.9300 . ?
C43 C44 1.421(5) . ?
B1 F1 1.255(7) . ?
B1 F4 1.359(6) . ?
B1 F3 1.359(6) . ?
B1 F2 1.429(7) . ?

loop_
_geom_torsion_atom_site_label_1
_geom_torsion_atom_site_label_2
_geom_torsion_atom_site_label_3
_geom_torsion_atom_site_label_4
_geom_torsion
_geom_torsion_site_symmetry_1
_geom_torsion_site_symmetry_2
_geom_torsion_site_symmetry_3
_geom_torsion_site_symmetry_4
_geom_torsion_publ_flag
N2 Cu1 P1 C8 -70.67(17) . . . . ?
N3 Cu1 P1 C8 19.52(17) . . . . ?
P2 Cu1 P1 C8 142.79(15) . . . . ?
N2 Cu1 P1 C14 56.31(15) . . . . ?
N3 Cu1 P1 C14 146.50(14) . . . . ?
P2 Cu1 P1 C14 -90.23(12) . . . . ?
N2 Cu1 P1 C7 173.86(13) . . . . ?
N3 Cu1 P1 C7 -95.95(14) . . . . ?
P2 Cu1 P1 C7 27.32(11) . . . . ?
N2 Cu1 P2 C27 -49.98(16) . . . . ?
N3 Cu1 P2 C27 -146.28(16) . . . . ?
P1 Cu1 P2 C27 93.12(13) . . . . ?
N2 Cu1 P2 C21 78.04(17) . . . . ?
N3 Cu1 P2 C21 -18.26(16) . . . . ?
P1 Cu1 P2 C21 -138.86(14) . . . . ?
N2 Cu1 P2 C20 -167.69(14) . . . . ?
N3 Cu1 P2 C20 96.01(14) . . . . ?
P1 Cu1 P2 C20 -24.59(11) . . . . ?
N3 Cu1 N2 C42 -177.0(3) . . . . ?
P1 Cu1 N2 C42 -69.2(3) . . . . ?
P2 Cu1 N2 C42 69.8(3) . . . . ?
N3 Cu1 N2 C44 7.1(2) . . . . ?
P1 Cu1 N2 C44 114.9(2) . . . . ?
P2 Cu1 N2 C44 -106.1(2) . . . . ?
N2 Cu1 N3 C33 177.1(4) . . . . ?
P1 Cu1 N3 C33 60.5(3) . . . . ?
P2 Cu1 N3 C33 -57.6(4) . . . . ?
N2 Cu1 N3 C43 -7.5(2) . . . . ?
P1 Cu1 N3 C43 -124.1(2) . . . . ?
P2 Cu1 N3 C43 117.9(2) . . . . ?
C7 N1 C1 C6 2.2(5) . . . . ?
C20 N1 C1 C6 174.5(3) . . . . ?
C7 N1 C1 C2 -177.8(3) . . . . ?
C20 N1 C1 C2 -5.5(5) . . . . ?
C6 C1 C2 C3 -0.9(5) . . . . ?
N1 C1 C2 C3 179.1(4) . . . . ?
C1 C2 C3 C4 1.2(7) . . . . ?
C2 C3 C4 C5 -0.6(7) . . . . ?
C3 C4 C5 C6 -0.2(7) . . . . ?
C4 C5 C6 C1 0.4(7) . . . . ?
N1 C1 C6 C5 -179.9(4) . . . . ?
C2 C1 C6 C5 0.2(6) . . . . ?
C1 N1 C7 P1 -99.0(3) . . . . ?
C20 N1 C7 P1 88.1(3) . . . . ?
C8 P1 C7 N1 -177.4(2) . . . . ?
C14 P1 C7 N1 71.8(3) . . . . ?
Cu1 P1 C7 N1 -53.1(2) . . . . ?
C14 P1 C8 C13 94.6(4) . . . . ?
C7 P1 C8 C13 -16.1(4) . . . . ?
Cu1 P1 C8 C13 -133.1(3) . . . . ?
C14 P1 C8 C9 -88.1(3) . . . . ?
C7 P1 C8 C9 161.2(3) . . . . ?
Cu1 P1 C8 C9 44.2(4) . . . . ?
C13 C8 C9 C10 -1.9(7) . . . . ?
P1 C8 C9 C10 -179.4(4) . . . . ?
C8 C9 C10 C11 3.6(8) . . . . ?
C9 C10 C11 C12 -2.9(9) . . . . ?
C10 C11 C12 C13 0.4(8) . . . . ?
C11 C12 C13 C8 1.3(7) . . . . ?
C9 C8 C13 C12 -0.5(6) . . . . ?
P1 C8 C13 C12 176.7(3) . . . . ?
C8 P1 C14 C19 165.9(3) . . . . ?
C7 P1 C14 C19 -84.7(3) . . . . ?
Cu1 P1 C14 C19 33.4(3) . . . . ?
C8 P1 C14 C15 -15.4(4) . . . . ?
C7 P1 C14 C15 94.0(4) . . . . ?
Cu1 P1 C14 C15 -147.9(3) . . . . ?
C19 C14 C15 C16 1.2(7) . . . . ?
P1 C14 C15 C16 -177.5(4) . . . . ?
C14 C15 C16 C17 -1.4(9) . . . . ?
C15 C16 C17 C18 1.1(9) . . . . ?
C16 C17 C18 C19 -0.6(8) . . . . ?
C17 C18 C19 C14 0.5(7) . . . . ?
C15 C14 C19 C18 -0.8(6) . . . . ?
P1 C14 C19 C18 178.0(3) . . . . ?
C1 N1 C20 P2 102.5(3) . . . . ?
C7 N1 C20 P2 -84.8(3) . . . . ?
C27 P2 C20 N1 -81.2(2) . . . . ?
C21 P2 C20 N1 170.7(2) . . . . ?
Cu1 P2 C20 N1 47.0(2) . . . . ?
C27 P2 C21 C26 -168.3(3) . . . . ?
C20 P2 C21 C26 -60.3(3) . . . . ?
Cu1 P2 C21 C26 56.0(3) . . . . ?
C27 P2 C21 C22 19.1(3) . . . . ?
C20 P2 C21 C22 127.1(3) . . . . ?
Cu1 P2 C21 C22 -116.6(3) . . . . ?
C26 C21 C22 C23 -1.7(6) . . . . ?
P2 C21 C22 C23 170.9(3) . . . . ?
C21 C22 C23 C24 0.5(7) . . . . ?
C22 C23 C24 C25 0.9(7) . . . . ?
C23 C24 C25 C26 -1.1(7) . . . . ?
C22 C21 C26 C25 1.5(6) . . . . ?
P2 C21 C26 C25 -171.5(3) . . . . ?
C24 C25 C26 C21 -0.1(6) . . . . ?
C21 P2 C27 C28 -129.9(3) . . . . ?
C20 P2 C27 C28 122.8(3) . . . . ?
Cu1 P2 C27 C28 3.8(3) . . . . ?
C21 P2 C27 C32 52.1(3) . . . . ?
C20 P2 C27 C32 -55.2(3) . . . . ?
Cu1 P2 C27 C32 -174.2(2) . . . . ?
C32 C27 C28 C29 2.0(5) . . . . ?
P2 C27 C28 C29 -176.0(3) . . . . ?
C27 C28 C29 C30 -0.2(6) . . . . ?
C28 C29 C30 C31 -2.3(7) . . . . ?
C29 C30 C31 C32 2.8(7) . . . . ?
C30 C31 C32 C27 -0.9(6) . . . . ?
C28 C27 C32 C31 -1.5(5) . . . . ?
P2 C27 C32 C31 176.5(3) . . . . ?
C43 N3 C33 C34 -2.1(6) . . . . ?
Cu1 N3 C33 C34 173.1(3) . . . . ?
N3 C33 C34 C35 0.2(7) . . . . ?
C33 C34 C35 C36 1.8(7) . . . . ?
C34 C35 C36 C37 -179.1(4) . . . . ?
C34 C35 C36 C43 -1.9(6) . . . . ?
C35 C36 C37 C38 -179.2(4) . . . . ?
C43 C36 C37 C38 3.6(6) . . . . ?
C36 C37 C38 C39 -0.1(6) . . . . ?
C37 C38 C39 C40 178.1(4) . . . . ?
C37 C38 C39 C44 -3.5(5) . . . . ?
C44 C39 C40 C41 -0.1(6) . . . . ?
C38 C39 C40 C41 178.2(4) . . . . ?
C39 C40 C41 C42 -1.3(6) . . . . ?
C44 N2 C42 C41 0.6(5) . . . . ?
Cu1 N2 C42 C41 -175.1(3) . . . . ?
C40 C41 C42 N2 1.1(6) . . . . ?
C33 N3 C43 C44 -177.1(3) . . . . ?
Cu1 N3 C43 C44 6.8(3) . . . . ?
C33 N3 C43 C36 1.9(5) . . . . ?
Cu1 N3 C43 C36 -174.1(3) . . . . ?
C35 C36 C43 N3 0.0(5) . . . . ?
C37 C36 C43 N3 177.4(3) . . . . ?
C35 C36 C43 C44 179.1(3) . . . . ?
C37 C36 C43 C44 -3.6(5) . . . . ?
C42 N2 C44 C39 -2.1(5) . . . . ?
Cu1 N2 C44 C39 174.4(2) . . . . ?
C42 N2 C44 C43 177.8(3) . . . . ?
Cu1 N2 C44 C43 -5.7(3) . . . . ?
C40 C39 C44 N2 1.9(5) . . . . ?
C38 C39 C44 N2 -176.6(3) . . . . ?
C40 C39 C44 C43 -178.1(3) . . . . ?
C38 C39 C44 C43 3.5(5) . . . . ?
N3 C43 C44 N2 -0.8(4) . . . . ?
C36 C43 C44 N2 -179.9(3) . . . . ?
N3 C43 C44 C39 179.1(3) . . . . ?
C36 C43 C44 C39 0.0(5) . . . . ?
